data_2227755
loop_
_publ_author_name
'bin Shawkataly, Omar'
'Khan, Imthyaz Ahmed'
'Sirat, Siti Syaida'
'Yeap, Chin Sing'
'Fun, Hoong-Kun'

_publ_section_title
;
 Undecacarbonyl-1\k^3^<i>C</i>,2\k^4^<i>C</i>,3\k^4^<i>C</i>-{tris[4-(methylsulfanyl)phenyl]arsine-1\k<i>As</i>}-<i>triangulo</i>-triruthenium(0)
;
_journal_coeditor_code LH5089
_journal_issue 9
_journal_name_full 'Acta Crystallographica Section E'
_journal_page_first m1047
_journal_page_last m1048
_journal_paper_doi 10.1107/S1600536810029223
_journal_volume 66
_journal_year 2010
_chemical_formula_iupac '[Ru3 (C21 H21 As S3) (C O)11]'
_chemical_formula_moiety 'C32 H21 As O11 Ru3 S3'
_chemical_formula_sum 'C32 H21 As O11 Ru3 S3'
_chemical_formula_weight 1055.80
_chemical_name_systematic
;
Undecacarbonyl-1\k^3^<i>C</i>,2\k^4^<i>C</i>,3\k^4^<i>C</i>-{tris[4-
(methylsulfanyl)phenyl]arsine-1\k<i>As</i>}-<i>triangulo</i>-triruthenium(0)
;
_space_group_IT_number 14
_symmetry_cell_setting monoclinic
_symmetry_space_group_name_Hall '-P 2ybc'
_symmetry_space_group_name_H-M 'P 1 21/c 1'
_atom_sites_solution_hydrogens geom
_atom_sites_solution_primary direct
_atom_sites_solution_secondary difmap
_audit_creation_method SHELXL-97
_cell_angle_alpha 90.00
_cell_angle_beta 118.2210(10)
_cell_angle_gamma 90.00
_cell_formula_units_Z 4
_cell_length_a 14.3855(2)
_cell_length_b 15.1185(2)
_cell_length_c 19.0966(3)
_cell_measurement_reflns_used 9931
_cell_measurement_temperature 100.00(10)
_cell_measurement_theta_max 35.19
_cell_measurement_theta_min 2.10
_cell_volume 3659.57(10)
_computing_cell_refinement 'SAINT (Bruker, 2009)'
_computing_data_collection 'APEX2 (Bruker, 2009)'
_computing_data_reduction 'SAINT (Bruker, 2009)'
_computing_molecular_graphics 'SHELXTL (Sheldrick, 2008)'
_computing_publication_material
;
SHELXTL (Sheldrick, 2008) and PLATON (Spek, 2009)
;
_computing_structure_refinement 'SHELXTL (Sheldrick, 2008)'
_computing_structure_solution 'SHELXTL (Sheldrick, 2008)'
_diffrn_ambient_temperature 100
_diffrn_measured_fraction_theta_full 0.992
_diffrn_measured_fraction_theta_max 0.992
_diffrn_measurement_device_type
;
Bruker SMART APEXII CCD area-detector diffractometer
;
_diffrn_measurement_method '\f and \w scans'
_diffrn_radiation_monochromator graphite
_diffrn_radiation_source 'fine-focus sealed tube'
_diffrn_radiation_type MoK\a
_diffrn_radiation_wavelength 0.71073
_diffrn_reflns_av_R_equivalents 0.0344
_diffrn_reflns_av_sigmaI/netI 0.0351
_diffrn_reflns_limit_h_max 23
_diffrn_reflns_limit_h_min -19
_diffrn_reflns_limit_k_max 24
_diffrn_reflns_limit_k_min -24
_diffrn_reflns_limit_l_max 30
_diffrn_reflns_limit_l_min -30
_diffrn_reflns_number 71424
_diffrn_reflns_theta_full 35.29
_diffrn_reflns_theta_max 35.29
_diffrn_reflns_theta_min 1.81
_diffrn_standards_number 0
_exptl_absorpt_coefficient_mu 2.347
_exptl_absorpt_correction_T_max 0.7676
_exptl_absorpt_correction_T_min 0.3778
_exptl_absorpt_correction_type multi-scan
_exptl_absorpt_process_details '(<i>SADABS</i>; Bruker, 2009)'
_exptl_crystal_colour yellow
_exptl_crystal_density_diffrn 1.916
_exptl_crystal_density_method 'not measured'
_exptl_crystal_description block
_exptl_crystal_F_000 2056
_exptl_crystal_size_max 0.51
_exptl_crystal_size_mid 0.16
_exptl_crystal_size_min 0.12
_refine_diff_density_max 1.990
_refine_diff_density_min -0.851
_refine_ls_extinction_method none
_refine_ls_goodness_of_fit_ref 1.017
_refine_ls_hydrogen_treatment constr
_refine_ls_matrix_type full
_refine_ls_number_parameters 494
_refine_ls_number_reflns 16330
_refine_ls_number_restraints 0
_refine_ls_restrained_S_all 1.017
_refine_ls_R_factor_all 0.0615
_refine_ls_R_factor_gt 0.0355
_refine_ls_shift/su_max 0.002
_refine_ls_shift/su_mean <0.001
_refine_ls_structure_factor_coef Fsqd
_refine_ls_weighting_details 'calc w=1/[\s^2^(Fo^2^)+(0.0418P)^2^+4.1199P] where P=(Fo^2^+2Fc^2^)/3'
_refine_ls_weighting_scheme calc
_refine_ls_wR_factor_gt 0.0815
_refine_ls_wR_factor_ref 0.0948
_reflns_number_gt 11811
_reflns_number_total 16330
_reflns_threshold_expression I>2\s(I)
_cod_data_source_file lh5089.cif
_cod_data_source_block I
_cod_original_cell_volume 3659.57(9)
_cod_original_sg_symbol_H-M 'P 21/c'
_cod_database_code 2227755
_cod_database_fobs_code 2227755

loop_
_symmetry_equiv_pos_as_xyz
'x, y, z'
'-x, y+1/2, -z+1/2'
'-x, -y, -z'
'x, -y-1/2, z-1/2'

loop_
_atom_site_type_symbol
_atom_site_label
_atom_site_fract_x
_atom_site_fract_y
_atom_site_fract_z
_atom_site_U_iso_or_equiv
_atom_site_adp_type
_atom_site_calc_flag
_atom_site_refinement_flags
_atom_site_occupancy
_atom_site_disorder_assembly
_atom_site_disorder_group
Ru Ru1 0.303224(14) 0.708502(12) 0.663222(11) 0.02112(4) Uani d . 1 . .
Ru Ru2 0.443037(15) 0.566710(13) 0.683937(13) 0.02879(5) Uani d . 1 . .
Ru Ru3 0.303059(15) 0.625745(13) 0.526436(11) 0.02490(5) Uani d . 1 . .
As As1 0.179968(17) 0.830239(15) 0.597008(13) 0.01887(5) Uani d . 1 . .
S S1A 0.15141(11) 1.13790(18) 0.82192(13) 0.0415(5) Uani d P 0.720(7) A 1
S S1B 0.1413(3) 1.1668(3) 0.7944(3) 0.0287(9) Uani d P 0.280(7) A 2
S S2 -0.31571(5) 0.71815(5) 0.42081(5) 0.03608(15) Uani d . 1 . .
S S3A 0.2279(3) 1.0400(3) 0.3187(2) 0.0598(9) Uani d P 0.644(8) B 1
S S3B 0.2214(5) 1.0245(3) 0.3115(4) 0.0276(8) Uani d P 0.356(8) B 2
O O1 0.11132(17) 0.59537(15) 0.63507(15) 0.0452(5) Uani d . 1 . .
O O2 0.34832(18) 0.72081(15) 0.83481(12) 0.0399(5) Uani d . 1 . .
O O3 0.48841(14) 0.83567(13) 0.70489(12) 0.0323(4) Uani d . 1 . .
O O4 0.12039(19) 0.50166(17) 0.50092(14) 0.0514(6) Uani d . 1 . .
O O5 0.14841(19) 0.71935(15) 0.37430(12) 0.0408(5) Uani d . 1 . .
O O6 0.4620(2) 0.77043(17) 0.54294(15) 0.0471(6) Uani d . 1 . .
O O7 0.38667(18) 0.48066(16) 0.45883(14) 0.0463(6) Uani d . 1 . .
O O8 0.62067(18) 0.68968(17) 0.6949(2) 0.0680(9) Uani d . 1 . .
O O9 0.5349(3) 0.56039(19) 0.86415(15) 0.0796(11) Uani d . 1 . .
O O10 0.26753(17) 0.44371(13) 0.67228(12) 0.0341(4) Uani d . 1 . .
O O11 0.55046(17) 0.40839(15) 0.65245(15) 0.0443(5) Uani d . 1 . .
C C1 0.18435(18) 1.01529(16) 0.64286(14) 0.0241(4) Uani d . 1 . .
H H1A 0.1898 1.0287 0.5974 0.029 Uiso calc R 1 . .
C C2 0.17614(19) 1.08362(17) 0.68915(16) 0.0294(5) Uani d . 1 A .
H H2A 0.1768 1.1422 0.6746 0.035 Uiso calc R 1 . .
C C3 0.1671(2) 1.06389(19) 0.75696(16) 0.0316(5) Uani d . 1 . .
C C4 0.1700(2) 0.9761(2) 0.77931(15) 0.0328(6) Uani d . 1 A .
H H4A 0.1656 0.9624 0.8251 0.039 Uiso calc R 1 . .
C C5 0.1794(2) 0.90880(17) 0.73399(14) 0.0262(4) Uani d . 1 . .
H H5A 0.1824 0.8504 0.7501 0.031 Uiso calc R 1 A .
C C6 0.18441(17) 0.92752(15) 0.66463(13) 0.0217(4) Uani d . 1 A .
C C7 -0.00677(18) 0.73374(16) 0.48932(14) 0.0244(4) Uani d . 1 . .
H H7A 0.0398 0.7043 0.4763 0.029 Uiso calc R 1 . .
C C8 -0.11261(18) 0.71044(16) 0.45143(15) 0.0258(4) Uani d . 1 . .
H H8A -0.1366 0.6663 0.4129 0.031 Uiso calc R 1 . .
C C9 -0.18313(17) 0.75325(16) 0.47118(14) 0.0244(4) Uani d . 1 . .
C C10 -0.14614(19) 0.82007(17) 0.52802(15) 0.0270(5) Uani d . 1 . .
H H10A -0.1925 0.8492 0.5414 0.032 Uiso calc R 1 . .
C C11 -0.03987(19) 0.84348(16) 0.56490(15) 0.0253(4) Uani d . 1 . .
H H11A -0.0160 0.8886 0.6024 0.030 Uiso calc R 1 . .
C C12 0.03098(17) 0.80031(15) 0.54641(13) 0.0213(4) Uani d . 1 . .
C C13 0.28856(19) 0.91950(19) 0.52287(16) 0.0306(5) Uani d . 1 . .
H H13A 0.3482 0.9088 0.5712 0.037 Uiso calc R 1 . .
C C14 0.2990(2) 0.9631(2) 0.46368(17) 0.0348(6) Uani d . 1 B .
H H14A 0.3651 0.9822 0.4724 0.042 Uiso calc R 1 . .
C C15 0.2102(2) 0.97864(18) 0.39047(16) 0.0307(5) Uani d . 1 . .
C C16 0.1120(2) 0.95100(18) 0.37907(15) 0.0310(5) Uani d . 1 B .
H H16A 0.0523 0.9615 0.3307 0.037 Uiso calc R 1 . .
C C17 0.10259(19) 0.90789(17) 0.43939(14) 0.0266(5) Uani d . 1 . .
H H17A 0.0364 0.8899 0.4313 0.032 Uiso calc R 1 B .
C C18 0.19080(17) 0.89119(14) 0.51187(13) 0.0204(4) Uani d . 1 B .
C C19A 0.1225(4) 1.2377(3) 0.7657(3) 0.0517(14) Uani d P 0.720(7) A 1
H H19A 0.0999 1.2821 0.7903 0.078 Uiso calc PR 0.720(7) A 1
H H19B 0.0674 1.2270 0.7127 0.078 Uiso calc PR 0.720(7) A 1
H H19C 0.1846 1.2578 0.7638 0.078 Uiso calc PR 0.720(7) A 1
C C19B 0.0958(10) 1.1186(8) 0.8589(7) 0.041(3) Uani d P 0.280(7) A 2
H H19D 0.0653 1.1638 0.8770 0.062 Uiso calc PR 0.280(7) A 2
H H19E 0.1542 1.0920 0.9038 0.062 Uiso calc PR 0.280(7) A 2
H H19F 0.0437 1.0743 0.8304 0.062 Uiso calc PR 0.280(7) A 2
C C20 -0.3707(2) 0.7605(2) 0.48061(17) 0.0380(6) Uani d . 1 . .
H H20A -0.4421 0.7401 0.4599 0.057 Uiso calc R 1 . .
H H20B -0.3699 0.8240 0.4797 0.057 Uiso calc R 1 . .
H H20C -0.3298 0.7401 0.5343 0.057 Uiso calc R 1 . .
C C21A 0.0914(6) 1.0606(6) 0.2413(4) 0.088(3) Uani d P 0.644(8) B 1
H H21A 0.0922 1.0914 0.1976 0.132 Uiso calc PR 0.644(8) B 1
H H21B 0.0557 1.0959 0.2630 0.132 Uiso calc PR 0.644(8) B 1
H H21C 0.0553 1.0052 0.2230 0.132 Uiso calc PR 0.644(8) B 1
C C21B 0.3528(8) 1.0789(7) 0.3593(5) 0.046(3) Uani d P 0.356(8) B 2
H H21D 0.4069 1.0348 0.3828 0.069 Uiso calc PR 0.356(8) B 2
H H21E 0.3568 1.1188 0.3997 0.069 Uiso calc PR 0.356(8) B 2
H H21F 0.3627 1.1113 0.3200 0.069 Uiso calc PR 0.356(8) B 2
C C22 0.1840(2) 0.63313(17) 0.64345(17) 0.0304(5) Uani d . 1 . .
C C23 0.3311(2) 0.71844(17) 0.77005(16) 0.0292(5) Uani d . 1 . .
C C24 0.42108(18) 0.78543(16) 0.68645(13) 0.0241(4) Uani d . 1 . .
C C25 0.1903(2) 0.54647(19) 0.51609(16) 0.0354(6) Uani d . 1 . .
C C26 0.2055(2) 0.68672(18) 0.43243(16) 0.0298(5) Uani d . 1 . .
C C27 0.4067(2) 0.7162(2) 0.54203(17) 0.0337(6) Uani d . 1 . .
C C28 0.3586(2) 0.5355(2) 0.48489(17) 0.0358(6) Uani d . 1 . .
C C29 0.5519(2) 0.6469(2) 0.6887(2) 0.0482(9) Uani d . 1 . .
C C30 0.5025(3) 0.5640(2) 0.79728(19) 0.0496(9) Uani d . 1 . .
C C31 0.3279(2) 0.49241(17) 0.67318(14) 0.0279(5) Uani d . 1 . .
C C32 0.5110(2) 0.46800(19) 0.66342(17) 0.0349(6) Uani d . 1 . .

loop_
_atom_site_aniso_label
_atom_site_aniso_U_11
_atom_site_aniso_U_22
_atom_site_aniso_U_33
_atom_site_aniso_U_12
_atom_site_aniso_U_13
_atom_site_aniso_U_23
Ru1 0.01770(7) 0.01787(8) 0.02283(8) -0.00003(6) 0.00550(6) 0.00147(6)
Ru2 0.01928(8) 0.02086(9) 0.03296(10) 0.00343(6) 0.00144(7) 0.00179(7)
Ru3 0.02032(8) 0.02407(9) 0.02616(9) 0.00328(6) 0.00759(7) -0.00128(7)
As1 0.01585(9) 0.01732(10) 0.02025(10) -0.00062(7) 0.00591(7) -0.00037(7)
S1A 0.0398(6) 0.0459(10) 0.0332(8) 0.0048(6) 0.0126(5) -0.0149(7)
S1B 0.0354(14) 0.0205(14) 0.0340(18) -0.0023(10) 0.0194(13) -0.0070(12)
S2 0.0185(2) 0.0465(4) 0.0422(4) -0.0062(2) 0.0136(2) -0.0141(3)
S3A 0.0476(15) 0.096(2) 0.0475(16) 0.0226(16) 0.0324(13) 0.0400(15)
S3B 0.0366(15) 0.0180(10) 0.0270(13) -0.0077(9) 0.0141(10) -0.0006(9)
O1 0.0322(10) 0.0328(11) 0.0653(15) -0.0072(9) 0.0187(10) 0.0065(10)
O2 0.0441(12) 0.0440(12) 0.0280(9) -0.0035(9) 0.0140(8) 0.0056(8)
O3 0.0236(8) 0.0315(9) 0.0343(9) -0.0055(7) 0.0076(7) -0.0005(7)
O4 0.0418(12) 0.0471(13) 0.0463(13) -0.0171(10) 0.0054(10) 0.0021(10)
O5 0.0484(12) 0.0421(12) 0.0313(10) 0.0182(10) 0.0184(9) 0.0060(8)
O6 0.0493(13) 0.0502(14) 0.0566(14) -0.0135(11) 0.0372(12) -0.0157(11)
O7 0.0352(11) 0.0450(12) 0.0453(12) 0.0132(9) 0.0082(9) -0.0149(10)
O8 0.0220(10) 0.0402(13) 0.126(3) 0.0043(9) 0.0222(13) 0.0160(15)
O9 0.102(2) 0.0504(16) 0.0331(12) 0.0215(16) -0.0115(14) -0.0067(11)
O10 0.0381(10) 0.0284(9) 0.0358(10) -0.0038(8) 0.0175(8) -0.0041(8)
O11 0.0326(10) 0.0340(11) 0.0604(14) 0.0103(9) 0.0170(10) 0.0042(10)
C1 0.0207(9) 0.0228(10) 0.0247(10) -0.0012(8) 0.0075(8) -0.0025(8)
C2 0.0207(10) 0.0232(11) 0.0366(13) -0.0001(8) 0.0071(9) -0.0081(9)
C3 0.0212(10) 0.0389(14) 0.0320(12) -0.0036(9) 0.0103(9) -0.0154(10)
C4 0.0303(12) 0.0445(15) 0.0236(11) -0.0045(11) 0.0127(9) -0.0080(10)
C5 0.0275(11) 0.0287(11) 0.0221(10) -0.0028(9) 0.0115(8) -0.0014(8)
C6 0.0182(9) 0.0215(10) 0.0219(9) -0.0016(7) 0.0065(7) -0.0024(7)
C7 0.0187(9) 0.0244(10) 0.0293(11) -0.0014(8) 0.0107(8) -0.0061(8)
C8 0.0199(9) 0.0250(11) 0.0308(11) -0.0034(8) 0.0107(8) -0.0073(9)
C9 0.0159(8) 0.0260(11) 0.0286(11) 0.0002(8) 0.0085(8) -0.0010(9)
C10 0.0194(9) 0.0286(11) 0.0320(12) 0.0034(8) 0.0112(9) -0.0041(9)
C11 0.0232(10) 0.0204(10) 0.0305(11) 0.0006(8) 0.0113(9) -0.0041(8)
C12 0.0183(8) 0.0194(9) 0.0239(9) -0.0011(7) 0.0082(7) -0.0006(8)
C13 0.0186(9) 0.0385(14) 0.0305(12) 0.0009(9) 0.0082(9) 0.0102(10)
C14 0.0268(11) 0.0443(15) 0.0373(13) 0.0052(11) 0.0184(10) 0.0125(12)
C15 0.0375(13) 0.0320(13) 0.0284(11) 0.0056(10) 0.0205(10) 0.0041(10)
C16 0.0304(12) 0.0334(13) 0.0217(10) -0.0002(10) 0.0061(9) 0.0022(9)
C17 0.0204(9) 0.0283(11) 0.0245(10) -0.0008(8) 0.0053(8) 0.0005(9)
C18 0.0175(8) 0.0195(9) 0.0214(9) 0.0002(7) 0.0070(7) -0.0002(7)
C19A 0.049(3) 0.038(2) 0.060(3) 0.011(2) 0.019(2) -0.014(2)
C19B 0.056(7) 0.039(6) 0.045(6) -0.009(5) 0.038(6) -0.018(5)
C20 0.0217(11) 0.0568(19) 0.0373(14) 0.0036(11) 0.0154(10) 0.0004(13)
C21A 0.076(5) 0.154(8) 0.056(4) 0.075(5) 0.049(4) 0.070(5)
C21B 0.048(5) 0.056(6) 0.038(4) -0.030(4) 0.024(4) -0.015(4)
C22 0.0268(11) 0.0225(11) 0.0387(13) -0.0009(9) 0.0128(10) 0.0026(10)
C23 0.0262(11) 0.0232(11) 0.0324(12) -0.0014(9) 0.0089(9) 0.0039(9)
C24 0.0196(9) 0.0244(10) 0.0227(10) 0.0005(8) 0.0055(8) 0.0012(8)
C25 0.0307(12) 0.0340(13) 0.0295(12) -0.0010(11) 0.0045(10) 0.0033(10)
C26 0.0310(12) 0.0309(12) 0.0308(12) 0.0063(10) 0.0173(10) -0.0019(10)
C27 0.0325(12) 0.0368(14) 0.0372(13) -0.0020(11) 0.0208(11) -0.0092(11)
C28 0.0241(11) 0.0380(14) 0.0339(13) 0.0042(10) 0.0044(10) -0.0052(11)
C29 0.0221(12) 0.0287(13) 0.077(2) 0.0076(10) 0.0096(13) 0.0065(14)
C30 0.0492(18) 0.0264(13) 0.0391(15) 0.0092(12) -0.0072(13) -0.0034(11)
C31 0.0300(11) 0.0232(11) 0.0242(10) 0.0038(9) 0.0077(9) -0.0015(8)
C32 0.0240(11) 0.0290(12) 0.0409(14) 0.0032(10) 0.0065(10) 0.0055(11)

loop_
_atom_type_symbol
_atom_type_description
_atom_type_scat_dispersion_real
_atom_type_scat_dispersion_imag
_atom_type_scat_source
C C 0.0033 0.0016 'International Tables Vol C Tables 4.2.6.8 and 6.1.1.4'
H H 0.0000 0.0000 'International Tables Vol C Tables 4.2.6.8 and 6.1.1.4'
O O 0.0106 0.0060 'International Tables Vol C Tables 4.2.6.8 and 6.1.1.4'
S S 0.1246 0.1234 'International Tables Vol C Tables 4.2.6.8 and 6.1.1.4'
As As 0.0499 2.0058 'International Tables Vol C Tables 4.2.6.8 and 6.1.1.4'
Ru Ru -1.2594 0.8363 'International Tables Vol C Tables 4.2.6.8 and 6.1.1.4'

loop_
_geom_angle_atom_site_label_1
_geom_angle_atom_site_label_2
_geom_angle_atom_site_label_3
_geom_angle_site_symmetry_1
_geom_angle_site_symmetry_3
_geom_angle
_geom_angle_publ_flag
C23 Ru1 C24 . . 89.36(11) ?
C23 Ru1 C22 . . 88.50(12) ?
C24 Ru1 C22 . . 177.65(12) ?
C23 Ru1 As1 . . 103.28(8) ?
C24 Ru1 As1 . . 90.50(7) ?
C22 Ru1 As1 . . 89.05(8) ?
C23 Ru1 Ru2 . . 97.75(8) ?
C24 Ru1 Ru2 . . 86.29(7) ?
C22 Ru1 Ru2 . . 94.95(8) ?
As1 Ru1 Ru2 . . 158.685(11) ?
C23 Ru1 Ru3 . . 156.56(8) ?
C24 Ru1 Ru3 . . 95.38(7) ?
C22 Ru1 Ru3 . . 86.97(9) ?
As1 Ru1 Ru3 . . 99.628(9) ?
Ru2 Ru1 Ru3 . . 59.816(7) ?
C30 Ru2 C32 . . 102.42(13) ?
C30 Ru2 C31 . . 90.59(14) ?
C32 Ru2 C31 . . 91.14(11) ?
C30 Ru2 C29 . . 92.33(17) ?
C32 Ru2 C29 . . 90.99(13) ?
C31 Ru2 C29 . . 175.93(12) ?
C30 Ru2 Ru1 . . 94.72(10) ?
C32 Ru2 Ru1 . . 162.43(8) ?
C31 Ru2 Ru1 . . 84.77(7) ?
C29 Ru2 Ru1 . . 92.17(9) ?
C30 Ru2 Ru3 . . 155.78(10) ?
C32 Ru2 Ru3 . . 101.59(9) ?
C31 Ru2 Ru3 . . 85.85(7) ?
C29 Ru2 Ru3 . . 90.32(11) ?
Ru1 Ru2 Ru3 . . 61.117(7) ?
C26 Ru3 C28 . . 102.56(11) ?
C26 Ru3 C27 . . 88.52(13) ?
C28 Ru3 C27 . . 97.09(12) ?
C26 Ru3 C25 . . 89.71(12) ?
C28 Ru3 C25 . . 90.59(13) ?
C27 Ru3 C25 . . 172.31(12) ?
C26 Ru3 Ru2 . . 167.72(8) ?
C28 Ru3 Ru2 . . 89.39(8) ?
C27 Ru3 Ru2 . . 87.17(9) ?
C25 Ru3 Ru2 . . 93.04(8) ?
C26 Ru3 Ru1 . . 109.00(8) ?
C28 Ru3 Ru1 . . 148.44(8) ?
C27 Ru3 Ru1 . . 83.35(8) ?
C25 Ru3 Ru1 . . 90.17(9) ?
Ru2 Ru3 Ru1 . . 59.066(7) ?
C18 As1 C6 . . 101.99(10) ?
C18 As1 C12 . . 101.60(9) ?
C6 As1 C12 . . 100.90(9) ?
C18 As1 Ru1 . . 117.66(7) ?
C6 As1 Ru1 . . 115.98(7) ?
C12 As1 Ru1 . . 116.14(7) ?
C3 S1A C19A . . 100.6(2) ?
C19B S1B C3 . . 97.5(4) ?
C9 S2 C20 . . 103.61(13) ?
C15 S3A C21A . . 102.7(3) ?
C15 S3B C21B . . 103.9(4) ?
C6 C1 C2 . . 120.2(2) ?
C6 C1 H1A . . 119.9 ?
C2 C1 H1A . . 119.9 ?
C3 C2 C1 . . 120.1(2) ?
C3 C2 H2A . . 119.9 ?
C1 C2 H2A . . 119.9 ?
C4 C3 C2 . . 119.2(2) ?
C4 C3 S1A . . 112.7(2) ?
C2 C3 S1A . . 128.1(2) ?
C4 C3 S1B . . 132.7(3) ?
C2 C3 S1B . . 107.9(3) ?
C5 C4 C3 . . 120.6(3) ?
C5 C4 H4A . . 119.7 ?
C3 C4 H4A . . 119.7 ?
C4 C5 C6 . . 120.8(2) ?
C4 C5 H5A . . 119.6 ?
C6 C5 H5A . . 119.6 ?
C5 C6 C1 . . 119.1(2) ?
C5 C6 As1 . . 118.71(18) ?
C1 C6 As1 . . 121.99(18) ?
C8 C7 C12 . . 121.2(2) ?
C8 C7 H7A . . 119.4 ?
C12 C7 H7A . . 119.4 ?
C7 C8 C9 . . 120.0(2) ?
C7 C8 H8A . . 120.0 ?
C9 C8 H8A . . 120.0 ?
C10 C9 C8 . . 119.2(2) ?
C10 C9 S2 . . 124.06(19) ?
C8 C9 S2 . . 116.71(18) ?
C9 C10 C11 . . 120.2(2) ?
C9 C10 H10A . . 119.9 ?
C11 C10 H10A . . 119.9 ?
C12 C11 C10 . . 120.9(2) ?
C12 C11 H11A . . 119.5 ?
C10 C11 H11A . . 119.5 ?
C11 C12 C7 . . 118.5(2) ?
C11 C12 As1 . . 122.26(17) ?
C7 C12 As1 . . 119.22(17) ?
C14 C13 C18 . . 121.3(2) ?
C14 C13 H13A . . 119.3 ?
C18 C13 H13A . . 119.3 ?
C13 C14 C15 . . 119.9(3) ?
C13 C14 H14A . . 120.0 ?
C15 C14 H14A . . 120.0 ?
C16 C15 C14 . . 119.2(2) ?
C16 C15 S3B . . 119.3(3) ?
C14 C15 S3B . . 121.4(3) ?
C16 C15 S3A . . 123.0(2) ?
C14 C15 S3A . . 117.7(3) ?
C17 C16 C15 . . 120.3(2) ?
C17 C16 H16A . . 119.9 ?
C15 C16 H16A . . 119.9 ?
C16 C17 C18 . . 120.8(2) ?
C16 C17 H17A . . 119.6 ?
C18 C17 H17A . . 119.6 ?
C13 C18 C17 . . 118.5(2) ?
C13 C18 As1 . . 119.83(17) ?
C17 C18 As1 . . 121.63(18) ?
S1B C19B H19D . . 109.5 ?
S1B C19B H19E . . 109.5 ?
H19D C19B H19E . . 109.5 ?
S1B C19B H19F . . 109.5 ?
H19D C19B H19F . . 109.5 ?
H19E C19B H19F . . 109.5 ?
S2 C20 H20A . . 109.5 ?
S2 C20 H20B . . 109.5 ?
H20A C20 H20B . . 109.5 ?
S2 C20 H20C . . 109.5 ?
H20A C20 H20C . . 109.5 ?
H20B C20 H20C . . 109.5 ?
S3B C21B H21D . . 109.5 ?
S3B C21B H21E . . 109.5 ?
H21D C21B H21E . . 109.5 ?
S3B C21B H21F . . 109.5 ?
H21D C21B H21F . . 109.5 ?
H21E C21B H21F . . 109.5 ?
O1 C22 Ru1 . . 173.4(3) ?
O2 C23 Ru1 . . 177.2(2) ?
O3 C24 Ru1 . . 173.4(2) ?
O4 C25 Ru3 . . 172.1(3) ?
O5 C26 Ru3 . . 176.2(2) ?
O6 C27 Ru3 . . 172.9(3) ?
O7 C28 Ru3 . . 176.7(3) ?
O8 C29 Ru2 . . 175.2(3) ?
O9 C30 Ru2 . . 177.5(4) ?
O10 C31 Ru2 . . 173.4(2) ?
O11 C32 Ru2 . . 178.3(3) ?

loop_
_geom_bond_atom_site_label_1
_geom_bond_atom_site_label_2
_geom_bond_site_symmetry_2
_geom_bond_distance
_geom_bond_publ_flag
Ru1 C23 . 1.890(3) ?
Ru1 C24 . 1.927(2) ?
Ru1 C22 . 1.941(3) ?
Ru1 As1 . 2.4515(3) ?
Ru1 Ru2 . 2.8363(3) ?
Ru1 Ru3 . 2.8953(3) ?
Ru2 C30 . 1.915(3) ?
Ru2 C32 . 1.923(3) ?
Ru2 C31 . 1.930(3) ?
Ru2 C29 . 1.949(3) ?
Ru2 Ru3 . 2.8583(3) ?
Ru3 C26 . 1.913(3) ?
Ru3 C28 . 1.931(3) ?
Ru3 C27 . 1.939(3) ?
Ru3 C25 . 1.950(3) ?
As1 C18 . 1.938(2) ?
As1 C6 . 1.938(2) ?
As1 C12 . 1.943(2) ?
S1A C3 . 1.762(3) ?
S1A C19A . 1.783(6) ?
S1B C19B . 1.799(12) ?
S1B C3 . 1.823(4) ?
S2 C9 . 1.763(2) ?
S2 C20 . 1.787(3) ?
S3A C15 . 1.771(5) ?
S3A C21A . 1.842(8) ?
S3B C15 . 1.736(7) ?
S3B C21B . 1.858(10) ?
O1 C22 . 1.135(3) ?
O2 C23 . 1.141(3) ?
O3 C24 . 1.147(3) ?
O4 C25 . 1.131(4) ?
O5 C26 . 1.135(3) ?
O6 C27 . 1.137(4) ?
O7 C28 . 1.135(4) ?
O8 C29 . 1.140(4) ?
O9 C30 . 1.135(4) ?
O10 C31 . 1.133(3) ?
O11 C32 . 1.136(4) ?
C1 C6 . 1.390(3) ?
C1 C2 . 1.400(3) ?
C1 H1A . 0.9300 ?
C2 C3 . 1.394(4) ?
C2 H2A . 0.9300 ?
C3 C4 . 1.389(4) ?
C4 C5 . 1.383(4) ?
C4 H4A . 0.9300 ?
C5 C6 . 1.389(3) ?
C5 H5A . 0.9300 ?
C7 C8 . 1.387(3) ?
C7 C12 . 1.392(3) ?
C7 H7A . 0.9300 ?
C8 C9 . 1.397(3) ?
C8 H8A . 0.9300 ?
C9 C10 . 1.391(3) ?
C10 C11 . 1.393(3) ?
C10 H10A . 0.9300 ?
C11 C12 . 1.389(3) ?
C11 H11A . 0.9300 ?
C13 C14 . 1.377(4) ?
C13 C18 . 1.388(3) ?
C13 H13A . 0.9300 ?
C14 C15 . 1.397(4) ?
C14 H14A . 0.9300 ?
C15 C16 . 1.388(4) ?
C16 C17 . 1.385(4) ?
C16 H16A . 0.9300 ?
C17 C18 . 1.389(3) ?
C17 H17A . 0.9300 ?
C19A H19A . 0.9600 ?
C19A H19B . 0.9600 ?
C19A H19C . 0.9600 ?
C19B H19D . 0.9600 ?
C19B H19E . 0.9600 ?
C19B H19F . 0.9600 ?
C20 H20A . 0.9600 ?
C20 H20B . 0.9600 ?
C20 H20C . 0.9600 ?
C21A H21A . 0.9600 ?
C21A H21B . 0.9600 ?
C21A H21C . 0.9600 ?
C21B H21D . 0.9600 ?
C21B H21E . 0.9600 ?
C21B H21F . 0.9600 ?

loop_
_geom_hbond_atom_site_label_D
_geom_hbond_atom_site_label_H
_geom_hbond_atom_site_label_A
_geom_hbond_site_symmetry_A
_geom_hbond_distance_DH
_geom_hbond_distance_HA
_geom_hbond_distance_DA
_geom_hbond_angle_DHA
_geom_hbond_publ_flag
C8 H8A O10 3_566 0.9300 2.4600 3.317(3) 153.00 yes
C20 H20A O6 1_455 0.9600 2.5900 3.153(4) 118.00 yes

loop_
_geom_torsion_atom_site_label_1
_geom_torsion_atom_site_label_2
_geom_torsion_atom_site_label_3
_geom_torsion_atom_site_label_4
_geom_torsion_site_symmetry_1
_geom_torsion_site_symmetry_2
_geom_torsion_site_symmetry_3
_geom_torsion_site_symmetry_4
_geom_torsion
_geom_torsion_publ_flag
C23 Ru1 Ru2 C30 . . . . -5.57(14) ?
C24 Ru1 Ru2 C30 . . . . 83.28(14) ?
C22 Ru1 Ru2 C30 . . . . -94.73(15) ?
As1 Ru1 Ru2 C30 . . . . 165.11(12) ?
Ru3 Ru1 Ru2 C30 . . . . -178.30(12) ?
C23 Ru1 Ru2 C32 . . . . 161.7(3) ?
C24 Ru1 Ru2 C32 . . . . -109.4(3) ?
C22 Ru1 Ru2 C32 . . . . 72.6(3) ?
As1 Ru1 Ru2 C32 . . . . -27.6(3) ?
Ru3 Ru1 Ru2 C32 . . . . -11.0(3) ?
C23 Ru1 Ru2 C31 . . . . 84.59(11) ?
C24 Ru1 Ru2 C31 . . . . 173.44(10) ?
C22 Ru1 Ru2 C31 . . . . -4.56(11) ?
As1 Ru1 Ru2 C31 . . . . -104.73(8) ?
Ru3 Ru1 Ru2 C31 . . . . -88.14(7) ?
C23 Ru1 Ru2 C29 . . . . -98.09(15) ?
C24 Ru1 Ru2 C29 . . . . -9.24(14) ?
C22 Ru1 Ru2 C29 . . . . 172.75(15) ?
As1 Ru1 Ru2 C29 . . . . 72.58(13) ?
Ru3 Ru1 Ru2 C29 . . . . 89.17(12) ?
C23 Ru1 Ru2 Ru3 . . . . 172.73(8) ?
C24 Ru1 Ru2 Ru3 . . . . -98.42(7) ?
C22 Ru1 Ru2 Ru3 . . . . 83.58(9) ?
As1 Ru1 Ru2 Ru3 . . . . -16.59(3) ?
C30 Ru2 Ru3 C26 . . . . 18.5(5) ?
C32 Ru2 Ru3 C26 . . . . -169.0(4) ?
C31 Ru2 Ru3 C26 . . . . 100.6(4) ?
C29 Ru2 Ru3 C26 . . . . -78.0(4) ?
Ru1 Ru2 Ru3 C26 . . . . 14.3(4) ?
C30 Ru2 Ru3 C28 . . . . -174.8(3) ?
C32 Ru2 Ru3 C28 . . . . -2.30(13) ?
C31 Ru2 Ru3 C28 . . . . -92.62(12) ?
C29 Ru2 Ru3 C28 . . . . 88.77(14) ?
Ru1 Ru2 Ru3 C28 . . . . -178.93(9) ?
C30 Ru2 Ru3 C27 . . . . 88.1(3) ?
C32 Ru2 Ru3 C27 . . . . -99.43(12) ?
C31 Ru2 Ru3 C27 . . . . 170.25(11) ?
C29 Ru2 Ru3 C27 . . . . -8.36(13) ?
Ru1 Ru2 Ru3 C27 . . . . 83.93(8) ?
C30 Ru2 Ru3 C25 . . . . -84.2(3) ?
C32 Ru2 Ru3 C25 . . . . 88.26(13) ?
C31 Ru2 Ru3 C25 . . . . -2.06(12) ?
C29 Ru2 Ru3 C25 . . . . 179.33(14) ?
Ru1 Ru2 Ru3 C25 . . . . -88.37(9) ?
C30 Ru2 Ru3 Ru1 . . . . 4.1(3) ?
C32 Ru2 Ru3 Ru1 . . . . 176.63(9) ?
C31 Ru2 Ru3 Ru1 . . . . 86.31(8) ?
C29 Ru2 Ru3 Ru1 . . . . -92.30(11) ?
C23 Ru1 Ru3 C26 . . . . 164.8(2) ?
C24 Ru1 Ru3 C26 . . . . -94.27(11) ?
C22 Ru1 Ru3 C26 . . . . 85.67(12) ?
As1 Ru1 Ru3 C26 . . . . -2.85(9) ?
Ru2 Ru1 Ru3 C26 . . . . -176.81(9) ?
C23 Ru1 Ru3 C28 . . . . -16.3(3) ?
C24 Ru1 Ru3 C28 . . . . 84.57(19) ?
C22 Ru1 Ru3 C28 . . . . -95.5(2) ?
As1 Ru1 Ru3 C28 . . . . 175.99(18) ?
Ru2 Ru1 Ru3 C28 . . . . 2.04(18) ?
C23 Ru1 Ru3 C27 . . . . -109.1(2) ?
C24 Ru1 Ru3 C27 . . . . -8.15(11) ?
C22 Ru1 Ru3 C27 . . . . 171.79(12) ?
As1 Ru1 Ru3 C27 . . . . 83.27(9) ?
Ru2 Ru1 Ru3 C27 . . . . -90.69(9) ?
C23 Ru1 Ru3 C25 . . . . 75.1(2) ?
C24 Ru1 Ru3 C25 . . . . 175.98(10) ?
C22 Ru1 Ru3 C25 . . . . -4.08(11) ?
As1 Ru1 Ru3 C25 . . . . -92.60(8) ?
Ru2 Ru1 Ru3 C25 . . . . 93.44(8) ?
C23 Ru1 Ru3 Ru2 . . . . -18.4(2) ?
C24 Ru1 Ru3 Ru2 . . . . 82.54(7) ?
C22 Ru1 Ru3 Ru2 . . . . -97.52(8) ?
As1 Ru1 Ru3 Ru2 . . . . 173.957(10) ?
C23 Ru1 As1 C18 . . . . 144.39(11) ?
C24 Ru1 As1 C18 . . . . 54.93(10) ?
C22 Ru1 As1 C18 . . . . -127.38(11) ?
Ru2 Ru1 As1 C18 . . . . -26.12(8) ?
Ru3 Ru1 As1 C18 . . . . -40.62(7) ?
C23 Ru1 As1 C6 . . . . 23.31(11) ?
C24 Ru1 As1 C6 . . . . -66.15(11) ?
C22 Ru1 As1 C6 . . . . 111.54(12) ?
Ru2 Ru1 As1 C6 . . . . -147.20(8) ?
Ru3 Ru1 As1 C6 . . . . -161.70(8) ?
C23 Ru1 As1 C12 . . . . -94.95(11) ?
C24 Ru1 As1 C12 . . . . 175.59(11) ?
C22 Ru1 As1 C12 . . . . -6.72(12) ?
Ru2 Ru1 As1 C12 . . . . 94.54(8) ?
Ru3 Ru1 As1 C12 . . . . 80.04(8) ?
C6 C1 C2 C3 . . . . -0.6(3) ?
C1 C2 C3 C4 . . . . 2.2(4) ?
C1 C2 C3 S1A . . . . -177.68(19) ?
C1 C2 C3 S1B . . . . -172.8(2) ?
C19A S1A C3 C4 . . . . -168.0(3) ?
C19A S1A C3 C2 . . . . 11.9(3) ?
C19A S1A C3 S1B . . . . -1.3(4) ?
C19B S1B C3 C4 . . . . -10.2(6) ?
C19B S1B C3 C2 . . . . 164.0(5) ?
C19B S1B C3 S1A . . . . -26.9(5) ?
C2 C3 C4 C5 . . . . -1.4(4) ?
S1A C3 C4 C5 . . . . 178.5(2) ?
S1B C3 C4 C5 . . . . 172.2(3) ?
C3 C4 C5 C6 . . . . -1.0(4) ?
C4 C5 C6 C1 . . . . 2.7(4) ?
C4 C5 C6 As1 . . . . -172.47(19) ?
C2 C1 C6 C5 . . . . -1.9(3) ?
C2 C1 C6 As1 . . . . 173.11(17) ?
C18 As1 C6 C5 . . . . -179.40(18) ?
C12 As1 C6 C5 . . . . 76.12(19) ?
Ru1 As1 C6 C5 . . . . -50.2(2) ?
C18 As1 C6 C1 . . . . 5.6(2) ?
C12 As1 C6 C1 . . . . -98.90(19) ?
Ru1 As1 C6 C1 . . . . 134.74(17) ?
C12 C7 C8 C9 . . . . -0.9(4) ?
C7 C8 C9 C10 . . . . 1.1(4) ?
C7 C8 C9 S2 . . . . -179.2(2) ?
C20 S2 C9 C10 . . . . -17.3(3) ?
C20 S2 C9 C8 . . . . 162.9(2) ?
C8 C9 C10 C11 . . . . -0.3(4) ?
S2 C9 C10 C11 . . . . 180.0(2) ?
C9 C10 C11 C12 . . . . -0.7(4) ?
C10 C11 C12 C7 . . . . 0.8(4) ?
C10 C11 C12 As1 . . . . -179.52(19) ?
C8 C7 C12 C11 . . . . -0.1(4) ?
C8 C7 C12 As1 . . . . -179.7(2) ?
C18 As1 C12 C11 . . . . -107.0(2) ?
C6 As1 C12 C11 . . . . -2.2(2) ?
Ru1 As1 C12 C11 . . . . 124.06(19) ?
C18 As1 C12 C7 . . . . 72.6(2) ?
C6 As1 C12 C7 . . . . 177.44(19) ?
Ru1 As1 C12 C7 . . . . -56.3(2) ?
C18 C13 C14 C15 . . . . -0.8(5) ?
C13 C14 C15 C16 . . . . 1.1(4) ?
C13 C14 C15 S3B . . . . -174.3(3) ?
C13 C14 C15 S3A . . . . 176.8(3) ?
C21B S3B C15 C16 . . . . 164.7(4) ?
C21B S3B C15 C14 . . . . -20.0(5) ?
C21B S3B C15 S3A . . . . 47(2) ?
C21A S3A C15 C16 . . . . 4.9(5) ?
C21A S3A C15 C14 . . . . -170.6(4) ?
C21A S3A C15 S3B . . . . 72(2) ?
C14 C15 C16 C17 . . . . -0.6(4) ?
S3B C15 C16 C17 . . . . 174.9(3) ?
S3A C15 C16 C17 . . . . -176.0(3) ?
C15 C16 C17 C18 . . . . -0.3(4) ?
C14 C13 C18 C17 . . . . -0.1(4) ?
C14 C13 C18 As1 . . . . -179.9(2) ?
C16 C17 C18 C13 . . . . 0.7(4) ?
C16 C17 C18 As1 . . . . -179.5(2) ?
C6 As1 C18 C13 . . . . 79.8(2) ?
C12 As1 C18 C13 . . . . -176.2(2) ?
Ru1 As1 C18 C13 . . . . -48.3(2) ?
C6 As1 C18 C17 . . . . -99.9(2) ?
C12 As1 C18 C17 . . . . 4.0(2) ?
Ru1 As1 C18 C17 . . . . 131.97(18) ?
